data_7220353
loop_
_publ_author_name
'Wang, Xiu-Li'
'Gong, Chun-Hua'
'Zhang, Ju-Wen'
'Liu, Guo-Cheng'
'Kan, Xiao-Min'
'Xu, Na'

_publ_section_title
;
 Polyoxometalate-directed assembly of various multinuclear metal--organic
 complexes with 4-amino-1,2,4-triazole and selective photocatalysis for
 organic dye degradation
;
_journal_issue 22
_journal_name_full CrystEngComm
_journal_page_first 4179
_journal_paper_doi 10.1039/C5CE00411J
_journal_volume 17
_journal_year 2015
_chemical_formula_sum 'C8 H29 Cr Cu2 Mo6 N16 O28'
_chemical_formula_weight 1552.19
_chemical_name_systematic
; 
 ? 
;
_space_group_IT_number 2
_symmetry_cell_setting triclinic
_symmetry_space_group_name_Hall '-P 1'
_symmetry_space_group_name_H-M 'P -1'
_atom_sites_solution_hydrogens geom
_atom_sites_solution_primary direct
_atom_sites_solution_secondary difmap
_audit_creation_method SHELXL-97
_audit_update_record
;
2015-04-02 deposited with the CCDC.
2015-04-21 downloaded from the CCDC.
;
_cell_angle_alpha 64.4500(1)
_cell_angle_beta 61.8190(1)
_cell_angle_gamma 78.750(2)
_cell_formula_units_Z 2
_cell_length_a 13.4466(11)
_cell_length_b 13.4785(11)
_cell_length_c 13.8805(12)
_cell_measurement_temperature 296(2)
_cell_measurement_theta_max 26.66
_cell_measurement_theta_min 1.81
_cell_volume 2000.5(3)
_computing_cell_refinement 'SMART (Bruker, 2001)'
_computing_data_collection 'SMART (Bruker, 2001)'
_computing_data_reduction 'SAINT+ (Bruker, 1999)'
_computing_molecular_graphics 'PLATON (Spek, 2003)'
_computing_publication_material 'SHELXTL (1998)'
_computing_structure_refinement 'SHELXS-97 (Sheldrick, 2008)'
_computing_structure_solution 'SHELXS-97 (Sheldrick, 2008)'
_diffrn_ambient_temperature 296(2)
_diffrn_measured_fraction_theta_full 0.980
_diffrn_measured_fraction_theta_max 0.980
_diffrn_measurement_device_type 'CCD area detector'
_diffrn_measurement_method 'phi and omega scans'
_diffrn_radiation_monochromator graphite
_diffrn_radiation_source 'fine-focus sealed tube'
_diffrn_radiation_type MoK\a
_diffrn_radiation_wavelength 0.71073
_diffrn_reflns_av_R_equivalents 0.0282
_diffrn_reflns_av_unetI/netI 0.0710
_diffrn_reflns_limit_h_max 16
_diffrn_reflns_limit_h_min -16
_diffrn_reflns_limit_k_max 8
_diffrn_reflns_limit_k_min -17
_diffrn_reflns_limit_l_max 17
_diffrn_reflns_limit_l_min -17
_diffrn_reflns_number 11694
_diffrn_reflns_theta_full 26.66
_diffrn_reflns_theta_max 26.66
_diffrn_reflns_theta_min 1.81
_exptl_absorpt_coefficient_mu 3.227
_exptl_absorpt_correction_T_max 0.7179
_exptl_absorpt_correction_T_min 0.6432
_exptl_absorpt_correction_type multi-scan
_exptl_absorpt_process_details SADABS
_exptl_crystal_colour BLUE
_exptl_crystal_density_diffrn 2.577
_exptl_crystal_density_method 'not measured'
_exptl_crystal_description BLOCK
_exptl_crystal_F_000 1494
_exptl_crystal_size_max 0.15
_exptl_crystal_size_mid 0.13
_exptl_crystal_size_min 0.11
_refine_diff_density_max 2.806
_refine_diff_density_min -0.973
_refine_diff_density_rms 0.221
_refine_ls_extinction_method none
_refine_ls_goodness_of_fit_ref 1.023
_refine_ls_hydrogen_treatment constr
_refine_ls_matrix_type full
_refine_ls_number_parameters 557
_refine_ls_number_reflns 8262
_refine_ls_number_restraints 7
_refine_ls_restrained_S_all 1.023
_refine_ls_R_factor_all 0.0929
_refine_ls_R_factor_gt 0.0532
_refine_ls_shift/su_max 0.000
_refine_ls_shift/su_mean 0.000
_refine_ls_structure_factor_coef Fsqd
_refine_ls_weighting_details 'calc w=1/[\s^2^(Fo^2^)+(0.0767P)^2^+13.7110P] where P=(Fo^2^+2Fc^2^)/3'
_refine_ls_weighting_scheme calc
_refine_ls_wR_factor_gt 0.1430
_refine_ls_wR_factor_ref 0.1641
_reflns_number_gt 5471
_reflns_number_total 8262
_reflns_threshold_expression >2sigma(I)
_cod_data_source_file c5ce00411j2.cif
_cod_data_source_block 3
_cod_depositor_comments
;
The following automatic conversions were performed:

'_symmetry_cell_setting' value 'TRICLINIC' changed to 'triclinic'
according to
/usr/data/users/saulius/crontab/automatic-downloads/rss-feeds/RSC/lib/dictionaries/cif_core.dic
dictionary named 'cif_core.dic' version 2.4.2 from 2011-04-26.

'_refine_ls_hydrogen_treatment' value 'CONSTR' changed to 'constr'
according to
/usr/data/users/saulius/crontab/automatic-downloads/rss-feeds/RSC/lib/dictionaries/cif_core.dic
dictionary named 'cif_core.dic' version 2.4.2 from 2011-04-26.

Automatic conversion script
Id: cif_fix_values 3271 2015-04-21 07:52:19Z andrius 

 Adding full bibliography for 7220351--7220355.cif.
;
_cod_database_code 7220353

loop_
_symmetry_equiv_pos_as_xyz
'x, y, z'
'-x, -y, -z'

loop_
_atom_site_label
_atom_site_type_symbol
_atom_site_fract_x
_atom_site_fract_y
_atom_site_fract_z
_atom_site_U_iso_or_equiv
_atom_site_adp_type
_atom_site_occupancy
_atom_site_symmetry_multiplicity
_atom_site_calc_flag
_atom_site_refinement_flags
Mo1 Mo 0.29730(7) -0.20580(7) 0.54161(8) 0.0225(2) Uani 1 1 d .
Cu1 Cu 0.5000 0.0000 0.5000 0.0166(4) Uani 1 2 d S
Cr1 Cr 0.30650(12) -0.39812(12) 0.45319(13) 0.0152(3) Uani 1 1 d .
O1 O 0.4104(7) -0.1236(6) 0.4813(8) 0.040(2) Uani 1 1 d .
N1 N 0.4932(6) 0.1088(6) 0.3517(7) 0.0173(17) Uani 1 1 d .
C1 C 0.4066(8) 0.1412(9) 0.3265(9) 0.025(2) Uani 1 1 d .
H1 H 0.3315 0.1335 0.3825 0.030 Uiso 1 1 calc R
O1W O 0.6524(9) 0.5089(9) -0.0050(10) 0.078(3) Uani 1 1 d .
H1WA H 0.6132 0.5666 -0.0171 0.094 Uiso 1 1 d R
H1WB H 0.6412 0.4693 -0.0329 0.094 Uiso 1 1 d R
Mo2 Mo 0.27993(7) -0.47931(7) 0.72074(7) 0.0213(2) Uani 1 1 d .
Cu2 Cu 0.73809(9) 0.06260(10) 0.24140(10) 0.0179(3) Uani 1 1 d .
N2 N 0.5881(6) 0.1335(7) 0.2436(7) 0.0199(18) Uani 1 1 d .
O2 O 0.2004(7) -0.1769(7) 0.6595(7) 0.039(2) Uani 1 1 d .
C2 C 0.5562(8) 0.1808(8) 0.1604(8) 0.024(2) Uani 1 1 d .
H2 H 0.6041 0.2069 0.0794 0.029 Uiso 1 1 calc R
O2W O -0.0063(9) -0.3562(12) 0.6725(11) 0.106(5) Uani 1 1 d .
H2WA H 0.0479 -0.3464 0.6827 0.127 Uiso 1 1 d R
H2WB H 0.0111 -0.3242 0.5986 0.127 Uiso 1 1 d R
Mo3 Mo 0.30043(7) -0.66001(7) 0.61857(8) 0.0198(2) Uani 1 1 d .
Cu3 Cu 1.0000 0.0000 0.0000 0.0192(4) Uani 1 2 d S
O3 O 0.3758(6) -0.5500(6) 0.7756(6) 0.0302(17) Uani 1 1 d .
N3 N 0.4417(6) 0.1867(7) 0.2089(7) 0.0202(18) Uani 1 1 d .
C3 C 0.8071(9) 0.2928(8) 0.0730(9) 0.024(2) Uani 1 1 d .
H3 H 0.7453 0.3218 0.1213 0.029 Uiso 1 1 calc R
O3W O -0.0062(10) -0.5313(15) 0.6185(14) 0.148(7) Uani 1 1 d .
H3WA H -0.0352 -0.5954 0.6622 0.178 Uiso 1 1 d R
H3WB H 0.0643 -0.5383 0.5805 0.178 Uiso 1 1 d R
Mo4 Mo 0.32042(7) -0.58640(7) 0.34936(8) 0.0210(2) Uani 1 1 d .
O4 O 0.3946(6) -0.7299(6) 0.6766(6) 0.0285(17) Uani 1 1 d .
C4 C 0.9613(9) 0.2801(10) -0.0689(10) 0.036(3) Uani 1 1 d .
H4 H 1.0284 0.2983 -0.1385 0.044 Uiso 1 1 calc R
N4 N 0.3683(8) 0.2279(9) 0.1563(9) 0.040(3) Uani 1 1 d .
H4A H 0.3900 0.2067 0.0987 0.048 Uiso 1 1 d R
H4B H 0.3002 0.2035 0.2076 0.048 Uiso 1 1 d R
Mo5 Mo 0.32793(7) -0.32416(7) 0.18074(7) 0.0209(2) Uani 1 1 d .
N5 N 0.8270(6) 0.1905(7) 0.0964(7) 0.0191(17) Uani 1 1 d .
O5 O 0.2022(6) -0.7552(6) 0.6691(7) 0.0332(18) Uani 1 1 d .
C5 C 0.9797(8) 0.1253(8) -0.2285(8) 0.019(2) Uani 1 1 d .
H5 H 0.9165 0.1628 -0.1936 0.023 Uiso 1 1 calc R
Mo6 Mo 0.31664(7) -0.12989(7) 0.27239(8) 0.0213(2) Uani 1 1 d .
O6 O 0.2248(6) -0.6861(6) 0.4070(7) 0.0339(19) Uani 1 1 d .
C6 C 1.1150(8) 0.0692(8) -0.3568(9) 0.021(2) Uani 1 1 d .
H6 H 1.1635 0.0603 -0.4273 0.025 Uiso 1 1 calc R
N6 N 0.9256(7) 0.1791(7) 0.0061(7) 0.027(2) Uani 1 1 d .
O7 O 0.4306(6) -0.6039(6) 0.2289(7) 0.0328(18) Uani 1 1 d .
N7 N 0.8890(8) 0.3521(7) -0.0319(8) 0.033(2) Uani 1 1 d D
C7 C 1.1799(8) 0.1086(10) -0.0064(9) 0.027(2) Uani 1 1 d .
H7 H 1.1292 0.1373 0.0491 0.033 Uiso 1 1 calc R
O8 O 0.4385(6) -0.3548(6) 0.0693(6) 0.036(2) Uani 1 1 d .
C8 C 1.3335(8) 0.0701(8) -0.1359(9) 0.023(2) Uani 1 1 d .
H8 H 1.4092 0.0678 -0.1870 0.028 Uiso 1 1 calc R
N8 N 0.9006(10) 0.4687(8) -0.0885(11) 0.058(3) Uani 1 1 d DU
H8A H 0.8797 0.4947 -0.1452 0.070 Uiso 1 1 d R
H8B H 0.8581 0.4967 -0.0364 0.070 Uiso 1 1 d R
O9 O 0.2381(6) -0.2510(6) 0.1206(7) 0.0311(18) Uani 1 1 d .
N9 N 1.0351(6) 0.0535(6) -0.1751(7) 0.0168(17) Uani 1 1 d .
N10 N 1.1222(6) 0.0166(7) -0.2566(7) 0.0191(17) Uani 1 1 d .
O10 O 0.4159(6) -0.0331(6) 0.2158(8) 0.036(2) Uani 1 1 d .
N11 N 1.0283(6) 0.1375(6) -0.3434(7) 0.0185(17) Uani 1 1 d .
O11 O 0.3722(6) -0.3350(6) 0.6306(6) 0.0266(16) Uani 1 1 d .
N12 N 0.9936(7) 0.2135(8) -0.4313(8) 0.029(2) Uani 1 1 d .
H12A H 1.0516 0.2579 -0.4911 0.035 Uiso 1 1 d R
H12B H 0.9718 0.1771 -0.4588 0.035 Uiso 1 1 d R
O12 O 0.2076(6) -0.5923(6) 0.7331(6) 0.0257(16) Uani 1 1 d .
N13 N 1.1529(6) 0.0492(7) -0.0434(7) 0.0231(19) Uani 1 1 d .
O13 O 0.3921(6) -0.6524(6) 0.4574(6) 0.0244(16) Uani 1 1 d .
N14 N 1.2497(6) 0.0231(7) -0.1256(7) 0.0205(18) Uani 1 1 d .
O14 O 0.2461(5) -0.4624(6) 0.2742(6) 0.0233(15) Uani 1 1 d .
O15 O 0.4009(6) -0.2048(6) 0.1680(6) 0.0273(17) Uani 1 1 d .
N15 N 1.2917(7) 0.1223(8) -0.0602(8) 0.032(2) Uani 1 1 d .
O16 O 0.2297(6) -0.1351(5) 0.4353(6) 0.0238(16) Uani 1 1 d .
N16 N 1.3519(8) 0.1878(10) -0.0486(9) 0.046(3) Uani 1 1 d .
H16A H 1.4176 0.1581 -0.0551 0.055 Uiso 1 1 d R
H16B H 1.3637 0.2549 -0.1033 0.055 Uiso 1 1 d R
O17 O 0.2184(6) -0.3610(6) 0.5925(6) 0.0231(15) Uani 1 1 d .
O18 O 0.3835(6) -0.4986(5) 0.5485(6) 0.0199(14) Uani 1 1 d .
O19 O 0.2224(5) -0.5329(5) 0.5071(6) 0.0199(14) Uani 1 1 d .
O20 O 0.4007(5) -0.4317(5) 0.3106(5) 0.0150(13) Uani 1 1 d .
O21 O 0.2296(5) -0.2967(5) 0.3548(6) 0.0192(14) Uani 1 1 d .
O22 O 0.3916(5) -0.2637(5) 0.3899(6) 0.0196(14) Uani 1 1 d .
O23 O 0.1717(6) -0.4450(6) 0.8315(7) 0.0339(18) Uani 1 1 d .
O24 O 0.2195(6) -0.0618(6) 0.2227(7) 0.0339(19) Uani 1 1 d .
O25 O 0.6495(5) -0.0381(5) 0.4013(5) 0.0177(14) Uani 1 1 d .

loop_
_atom_site_aniso_label
_atom_site_aniso_U_11
_atom_site_aniso_U_22
_atom_site_aniso_U_33
_atom_site_aniso_U_23
_atom_site_aniso_U_13
_atom_site_aniso_U_12
Mo1 0.0263(5) 0.0189(5) 0.0279(5) -0.0131(4) -0.0135(4) 0.0026(4)
Cu1 0.0108(7) 0.0213(9) 0.0097(8) -0.0032(7) -0.0015(6) 0.0018(6)
Cr1 0.0163(7) 0.0134(7) 0.0149(7) -0.0050(6) -0.0069(6) 0.0010(6)
O1 0.049(5) 0.028(4) 0.053(5) -0.010(4) -0.031(4) -0.011(4)
N1 0.016(4) 0.018(4) 0.013(4) -0.007(3) -0.002(3) 0.000(3)
C1 0.018(5) 0.031(6) 0.018(5) -0.007(5) -0.007(4) 0.006(4)
O1W 0.068(7) 0.071(8) 0.085(9) -0.046(7) -0.022(6) 0.029(6)
Mo2 0.0184(4) 0.0272(5) 0.0165(4) -0.0082(4) -0.0072(3) 0.0019(4)
Cu2 0.0106(5) 0.0216(6) 0.0116(6) -0.0041(5) -0.0003(4) 0.0021(5)
N2 0.013(4) 0.021(4) 0.016(4) -0.003(3) -0.003(3) 0.001(3)
O2 0.050(5) 0.038(5) 0.038(5) -0.029(4) -0.020(4) 0.019(4)
C2 0.025(5) 0.028(6) 0.012(5) -0.005(4) -0.008(4) 0.009(4)
O2W 0.048(7) 0.165(13) 0.068(8) -0.003(9) -0.027(6) -0.021(8)
Mo3 0.0169(4) 0.0150(4) 0.0229(5) -0.0027(4) -0.0086(4) -0.0019(3)
Cu3 0.0094(7) 0.0341(10) 0.0123(8) -0.0110(7) -0.0007(6) -0.0026(7)
O3 0.028(4) 0.034(4) 0.030(4) -0.011(4) -0.017(3) 0.005(3)
N3 0.019(4) 0.023(4) 0.022(4) -0.010(4) -0.011(3) 0.002(3)
C3 0.036(6) 0.022(5) 0.019(5) -0.009(4) -0.015(5) 0.005(5)
O3W 0.041(7) 0.205(19) 0.156(16) -0.040(14) -0.035(9) -0.009(10)
Mo4 0.0207(4) 0.0214(5) 0.0243(5) -0.0124(4) -0.0093(4) 0.0003(3)
O4 0.021(4) 0.024(4) 0.030(4) -0.001(3) -0.012(3) 0.003(3)
C4 0.018(5) 0.057(8) 0.020(6) -0.002(5) -0.002(4) -0.017(5)
N4 0.030(5) 0.065(7) 0.027(5) -0.010(5) -0.020(4) 0.000(5)
Mo5 0.0180(4) 0.0273(5) 0.0151(4) -0.0078(4) -0.0081(3) 0.0058(4)
N5 0.015(4) 0.024(5) 0.021(4) -0.010(4) -0.009(3) 0.000(3)
O5 0.030(4) 0.024(4) 0.041(5) -0.006(4) -0.014(4) -0.011(3)
C5 0.016(4) 0.026(5) 0.022(5) -0.017(4) -0.007(4) 0.004(4)
Mo6 0.0162(4) 0.0164(4) 0.0266(5) -0.0026(4) -0.0108(4) -0.0007(3)
O6 0.030(4) 0.037(5) 0.038(5) -0.018(4) -0.011(4) -0.007(4)
C6 0.016(5) 0.024(5) 0.019(5) -0.008(4) -0.006(4) 0.003(4)
N6 0.017(4) 0.035(5) 0.014(4) -0.003(4) 0.000(3) -0.005(4)
O7 0.031(4) 0.035(5) 0.033(4) -0.019(4) -0.011(4) 0.003(3)
N7 0.033(5) 0.027(5) 0.028(5) 0.001(4) -0.011(4) -0.009(4)
C7 0.013(5) 0.052(7) 0.025(6) -0.024(5) -0.006(4) 0.001(5)
O8 0.031(4) 0.039(5) 0.018(4) -0.007(3) -0.004(3) 0.013(4)
C8 0.017(5) 0.023(5) 0.025(5) -0.008(4) -0.006(4) -0.002(4)
N8 0.063(5) 0.046(5) 0.054(5) -0.010(4) -0.024(4) -0.003(4)
O9 0.027(4) 0.040(5) 0.030(4) -0.017(4) -0.018(3) 0.014(3)
N9 0.014(4) 0.022(4) 0.013(4) -0.008(3) -0.007(3) 0.005(3)
N10 0.012(4) 0.024(4) 0.019(4) -0.011(4) -0.004(3) 0.006(3)
O10 0.022(4) 0.028(4) 0.056(5) -0.015(4) -0.015(4) -0.003(3)
N11 0.011(4) 0.019(4) 0.020(4) -0.005(3) -0.006(3) 0.002(3)
O11 0.024(4) 0.027(4) 0.032(4) -0.012(3) -0.015(3) 0.001(3)
N12 0.026(5) 0.039(6) 0.023(5) -0.006(4) -0.016(4) 0.000(4)
O12 0.021(4) 0.028(4) 0.023(4) -0.007(3) -0.007(3) -0.005(3)
N13 0.013(4) 0.033(5) 0.016(4) -0.008(4) -0.001(3) -0.005(4)
O13 0.021(3) 0.025(4) 0.028(4) -0.014(3) -0.009(3) 0.004(3)
N14 0.012(4) 0.023(4) 0.023(4) -0.009(4) -0.005(3) 0.001(3)
O14 0.021(3) 0.028(4) 0.024(4) -0.011(3) -0.012(3) 0.001(3)
O15 0.020(3) 0.028(4) 0.021(4) -0.006(3) -0.001(3) -0.002(3)
N15 0.020(4) 0.047(6) 0.033(5) -0.021(5) -0.009(4) -0.002(4)
O16 0.025(4) 0.015(3) 0.030(4) -0.009(3) -0.014(3) 0.008(3)
N16 0.028(5) 0.076(8) 0.046(7) -0.031(6) -0.014(5) -0.016(5)
O17 0.025(4) 0.022(4) 0.017(3) -0.008(3) -0.005(3) -0.001(3)
O18 0.028(4) 0.014(3) 0.023(4) -0.007(3) -0.016(3) 0.004(3)
O19 0.017(3) 0.020(4) 0.022(4) -0.006(3) -0.008(3) -0.003(3)
O20 0.015(3) 0.016(3) 0.017(3) -0.007(3) -0.009(3) 0.003(3)
O21 0.015(3) 0.016(3) 0.023(4) -0.004(3) -0.009(3) -0.001(3)
O22 0.018(3) 0.017(3) 0.027(4) -0.010(3) -0.012(3) 0.002(3)
O23 0.028(4) 0.039(5) 0.031(4) -0.018(4) -0.008(3) 0.004(3)
O24 0.026(4) 0.033(4) 0.040(5) -0.009(4) -0.021(4) 0.009(3)
O25 0.011(3) 0.021(4) 0.013(3) -0.006(3) -0.002(3) 0.005(3)

loop_
_atom_type_symbol
_atom_type_description
_atom_type_scat_dispersion_real
_atom_type_scat_dispersion_imag
_atom_type_scat_source
C C 0.0033 0.0016 'International Tables Vol C Tables 4.2.6.8 and 6.1.1.4'
H H 0.0000 0.0000 'International Tables Vol C Tables 4.2.6.8 and 6.1.1.4'
N N 0.0061 0.0033 'International Tables Vol C Tables 4.2.6.8 and 6.1.1.4'
O O 0.0106 0.0060 'International Tables Vol C Tables 4.2.6.8 and 6.1.1.4'
Cr Cr 0.3209 0.6236 'International Tables Vol C Tables 4.2.6.8 and 6.1.1.4'
Cu Cu 0.3201 1.2651 'International Tables Vol C Tables 4.2.6.8 and 6.1.1.4'
Mo Mo -1.6832 0.6857 'International Tables Vol C Tables 4.2.6.8 and 6.1.1.4'

loop_
_geom_angle_atom_site_label_1
_geom_angle_atom_site_label_2
_geom_angle_atom_site_label_3
_geom_angle
_geom_angle_site_symmetry_1
_geom_angle_site_symmetry_3
O2 Mo1 O1 105.2(4) . .
O2 Mo1 O16 99.6(3) . .
O1 Mo1 O16 103.5(3) . .
O2 Mo1 O11 97.5(3) . .
O1 Mo1 O11 90.4(3) . .
O16 Mo1 O11 154.2(3) . .
O2 Mo1 O17 96.7(3) . .
O1 Mo1 O17 153.1(3) . .
O16 Mo1 O17 87.8(3) . .
O11 Mo1 O17 71.1(3) . .
O2 Mo1 O22 166.3(3) . .
O1 Mo1 O22 88.1(3) . .
O16 Mo1 O22 73.4(3) . .
O11 Mo1 O22 85.6(3) . .
O17 Mo1 O22 71.6(2) . .
O25 Cu1 O25 180.0 2_656 .
O25 Cu1 N1 92.4(3) 2_656 .
O25 Cu1 N1 87.6(3) . .
O25 Cu1 N1 87.6(3) 2_656 2_656
O25 Cu1 N1 92.4(3) . 2_656
N1 Cu1 N1 180.0 . 2_656
O25 Cu1 O1 87.9(3) 2_656 .
O25 Cu1 O1 92.1(3) . .
N1 Cu1 O1 85.4(3) . .
N1 Cu1 O1 94.6(3) 2_656 .
O25 Cu1 O1 92.1(3) 2_656 2_656
O25 Cu1 O1 87.9(3) . 2_656
N1 Cu1 O1 94.6(3) . 2_656
N1 Cu1 O1 85.4(3) 2_656 2_656
O1 Cu1 O1 180.0 . 2_656
O17 Cr1 O22 84.0(3) . .
O17 Cr1 O18 83.6(3) . .
O22 Cr1 O18 98.0(3) . .
O17 Cr1 O20 177.6(3) . .
O22 Cr1 O20 93.8(3) . .
O18 Cr1 O20 95.9(3) . .
O17 Cr1 O19 99.1(3) . .
O22 Cr1 O19 176.5(3) . .
O18 Cr1 O19 84.2(3) . .
O20 Cr1 O19 83.2(3) . .
O17 Cr1 O21 97.1(3) . .
O22 Cr1 O21 82.1(3) . .
O18 Cr1 O21 179.3(3) . .
O20 Cr1 O21 83.4(3) . .
O19 Cr1 O21 95.7(3) . .
Mo1 O1 Cu1 147.7(5) . .
C1 N1 N2 106.0(8) . .
C1 N1 Cu1 129.8(6) . .
N2 N1 Cu1 120.7(6) . .
N1 C1 N3 110.3(8) . .
O23 Mo2 O3 106.2(4) . .
O23 Mo2 O12 98.7(3) . .
O3 Mo2 O12 102.4(3) . .
O23 Mo2 O11 97.6(3) . .
O3 Mo2 O11 91.8(3) . .
O12 Mo2 O11 154.4(3) . .
O23 Mo2 O17 90.0(3) . .
O3 Mo2 O17 158.1(3) . .
O12 Mo2 O17 89.3(3) . .
O11 Mo2 O17 71.1(3) . .
O23 Mo2 O18 161.3(3) . .
O3 Mo2 O18 92.4(3) . .
O12 Mo2 O18 75.7(3) . .
O11 Mo2 O18 82.6(3) . .
O17 Mo2 O18 72.4(2) . .
O23 Mo2 Mo3 132.4(3) . .
O3 Mo2 Mo3 90.5(3) . .
O12 Mo2 Mo3 33.7(2) . .
O11 Mo2 Mo3 126.7(2) . .
O17 Mo2 Mo3 89.12(18) . .
O18 Mo2 Mo3 44.06(17) . .
O25 Cu2 N5 165.7(3) . .
O25 Cu2 N10 88.0(3) . 2_755
N5 Cu2 N10 93.1(3) . 2_755
O25 Cu2 N2 86.4(3) . .
N5 Cu2 N2 92.1(3) . .
N10 Cu2 N2 174.3(3) 2_755 .
O25 Cu2 N14 103.9(3) . 2_755
N5 Cu2 N14 90.4(3) . 2_755
N10 Cu2 N14 90.4(3) 2_755 2_755
N2 Cu2 N14 91.7(3) . 2_755
C2 N2 N1 108.3(8) . .
C2 N2 Cu2 131.2(7) . .
N1 N2 Cu2 118.6(6) . .
N2 C2 N3 109.5(8) . .
O5 Mo3 O4 105.5(4) . .
O5 Mo3 O13 100.3(3) . .
O4 Mo3 O13 97.9(3) . .
O5 Mo3 O12 95.8(3) . .
O4 Mo3 O12 99.4(3) . .
O13 Mo3 O12 152.1(3) . .
O5 Mo3 O19 91.3(3) . .
O4 Mo3 O19 162.4(3) . .
O13 Mo3 O19 73.7(3) . .
O12 Mo3 O19 83.5(3) . .
O5 Mo3 O18 161.6(3) . .
O4 Mo3 O18 91.3(3) . .
O13 Mo3 O18 84.3(3) . .
O12 Mo3 O18 73.7(3) . .
O19 Mo3 O18 72.7(2) . .
O5 Mo3 Mo2 127.7(3) . .
O4 Mo3 Mo2 88.3(3) . .
O13 Mo3 Mo2 128.0(2) . .
O12 Mo3 Mo2 31.90(19) . .
O19 Mo3 Mo2 85.23(17) . .
O18 Mo3 Mo2 43.80(17) . .
N13 Cu3 N13 180.0 2_755 .
N13 Cu3 N9 88.4(3) 2_755 .
N13 Cu3 N9 91.6(3) . .
N13 Cu3 N9 91.6(3) 2_755 2_755
N13 Cu3 N9 88.4(3) . 2_755
N9 Cu3 N9 180.0 . 2_755
N13 Cu3 N6 91.1(3) 2_755 .
N13 Cu3 N6 88.9(3) . .
N9 Cu3 N6 92.2(3) . .
N9 Cu3 N6 87.8(3) 2_755 .
N13 Cu3 N6 88.9(3) 2_755 2_755
N13 Cu3 N6 91.1(3) . 2_755
N9 Cu3 N6 87.8(3) . 2_755
N9 Cu3 N6 92.2(3) 2_755 2_755
N6 Cu3 N6 180.0 . 2_755
C1 N3 C2 105.8(8) . .
C1 N3 N4 123.1(8) . .
C2 N3 N4 131.1(8) . .
N5 C3 N7 109.5(9) . .
O6 Mo4 O7 105.9(4) . .
O6 Mo4 O14 99.1(3) . .
O7 Mo4 O14 101.2(3) . .
O6 Mo4 O13 100.3(3) . .
O7 Mo4 O13 96.8(3) . .
O14 Mo4 O13 148.7(3) . .
O6 Mo4 O20 161.8(3) . .
O7 Mo4 O20 91.7(3) . .
O14 Mo4 O20 72.6(2) . .
O13 Mo4 O20 81.5(3) . .
O6 Mo4 O19 93.0(3) . .
O7 Mo4 O19 159.5(3) . .
O14 Mo4 O19 83.1(3) . .
O13 Mo4 O19 71.6(3) . .
O20 Mo4 O19 70.2(2) . .
N6 C4 N7 110.7(9) . .
O9 Mo5 O8 104.7(4) . .
O9 Mo5 O14 97.8(3) . .
O8 Mo5 O14 100.5(3) . .
O9 Mo5 O15 100.1(3) . .
O8 Mo5 O15 97.4(3) . .
O14 Mo5 O15 150.5(3) . .
O9 Mo5 O20 163.3(3) . .
O8 Mo5 O20 90.6(3) . .
O14 Mo5 O20 72.5(2) . .
O15 Mo5 O20 84.1(3) . .
O9 Mo5 O21 95.3(3) . .
O8 Mo5 O21 158.8(3) . .
O14 Mo5 O21 83.5(3) . .
O15 Mo5 O21 71.7(3) . .
O20 Mo5 O21 70.6(2) . .
C3 N5 N6 108.9(8) . .
C3 N5 Cu2 128.1(7) . .
N6 N5 Cu2 122.9(6) . .
N9 C5 N11 109.0(8) . .
O24 Mo6 O10 105.0(4) . .
O24 Mo6 O15 102.4(3) . .
O10 Mo6 O15 97.9(3) . .
O24 Mo6 O16 96.7(3) . .
O10 Mo6 O16 100.1(3) . .
O15 Mo6 O16 149.3(3) . .
O24 Mo6 O22 158.8(3) . .
O10 Mo6 O22 94.7(3) . .
O15 Mo6 O22 82.1(3) . .
O16 Mo6 O22 71.9(2) . .
O24 Mo6 O21 92.4(3) . .
O10 Mo6 O21 161.7(3) . .
O15 Mo6 O21 72.3(3) . .
O16 Mo6 O21 83.2(3) . .
O22 Mo6 O21 69.0(2) . .
N10 C6 N11 109.9(9) . .
C4 N6 N5 105.0(9) . .
C4 N6 Cu3 132.0(7) . .
N5 N6 Cu3 122.9(6) . .
C4 N7 C3 105.9(9) . .
C4 N7 N8 126.6(10) . .
C3 N7 N8 127.4(10) . .
N13 C7 N15 109.5(9) . .
N14 C8 N15 109.2(9) . .
C5 N9 N10 107.9(7) . .
C5 N9 Cu3 126.7(6) . .
N10 N9 Cu3 125.4(6) . .
C6 N10 N9 106.6(7) . .
C6 N10 Cu2 124.3(6) . 2_755
N9 N10 Cu2 126.3(6) . 2_755
C6 N11 C5 106.6(8) . .
C6 N11 N12 128.3(8) . .
C5 N11 N12 125.1(8) . .
Mo1 O11 Mo2 112.4(3) . .
Mo2 O12 Mo3 114.4(3) . .
C7 N13 N14 108.6(8) . .
C7 N13 Cu3 129.8(7) . .
N14 N13 Cu3 121.5(6) . .
Mo3 O13 Mo4 116.0(3) . .
C8 N14 N13 106.2(8) . .
C8 N14 Cu2 126.3(7) . 2_755
N13 N14 Cu2 126.9(6) . 2_755
Mo4 O14 Mo5 116.5(3) . .
Mo6 O15 Mo5 118.7(3) . .
C7 N15 C8 106.4(9) . .
C7 N15 N16 126.0(9) . .
C8 N15 N16 127.3(9) . .
Mo1 O16 Mo6 117.4(3) . .
Cr1 O17 Mo2 102.5(3) . .
Cr1 O17 Mo1 103.4(3) . .
Mo2 O17 Mo1 101.9(3) . .
Cr1 O18 Mo2 101.1(3) . .
Cr1 O18 Mo3 101.8(3) . .
Mo2 O18 Mo3 92.1(2) . .
Cr1 O19 Mo3 101.3(3) . .
Cr1 O19 Mo4 102.5(3) . .
Mo3 O19 Mo4 93.8(2) . .
Cr1 O20 Mo4 104.1(3) . .
Cr1 O20 Mo5 103.7(3) . .
Mo4 O20 Mo5 92.4(2) . .
Cr1 O21 Mo6 103.8(3) . .
Cr1 O21 Mo5 102.3(3) . .
Mo6 O21 Mo5 92.6(2) . .
Cr1 O22 Mo1 101.0(3) . .
Cr1 O22 Mo6 105.1(3) . .
Mo1 O22 Mo6 93.1(2) . .
Cu2 O25 Cu1 121.5(3) . .

loop_
_geom_bond_atom_site_label_1
_geom_bond_atom_site_label_2
_geom_bond_distance
_geom_bond_site_symmetry_2
Mo1 O2 1.693(7) .
Mo1 O1 1.702(7) .
Mo1 O16 1.905(7) .
Mo1 O11 2.052(7) .
Mo1 O17 2.210(7) .
Mo1 O22 2.272(7) .
Cu1 O25 1.945(6) 2_656
Cu1 O25 1.945(6) .
Cu1 N1 1.980(8) .
Cu1 N1 1.980(8) 2_656
Cu1 O1 2.397(7) .
Cu1 O1 2.397(7) 2_656
Cr1 O17 1.958(7) .
Cr1 O22 1.962(6) .
Cr1 O18 1.964(6) .
Cr1 O20 1.977(6) .
Cr1 O19 1.992(6) .
Cr1 O21 1.994(7) .
N1 C1 1.313(12) .
N1 N2 1.385(10) .
C1 N3 1.336(12) .
Mo2 O23 1.712(7) .
Mo2 O3 1.725(7) .
Mo2 O12 1.868(7) .
Mo2 O11 2.065(7) .
Mo2 O17 2.195(7) .
Mo2 O18 2.230(7) .
Mo2 Mo3 3.2198(13) .
Cu2 O25 1.929(6) .
Cu2 N5 1.998(8) .
Cu2 N10 2.028(8) 2_755
Cu2 N2 2.049(8) .
Cu2 N14 2.286(8) 2_755
N2 C2 1.284(12) .
C2 N3 1.360(12) .
Mo3 O5 1.700(7) .
Mo3 O4 1.728(7) .
Mo3 O13 1.945(7) .
Mo3 O12 1.962(7) .
Mo3 O19 2.230(7) .
Mo3 O18 2.241(6) .
Cu3 N13 2.012(8) 2_755
Cu3 N13 2.012(8) .
Cu3 N9 2.047(8) .
Cu3 N9 2.047(8) 2_755
Cu3 N6 2.447(9) .
Cu3 N6 2.447(9) 2_755
N3 N4 1.390(11) .
C3 N5 1.277(13) .
C3 N7 1.341(13) .
Mo4 O6 1.695(7) .
Mo4 O7 1.706(7) .
Mo4 O14 1.926(7) .
Mo4 O13 1.962(7) .
Mo4 O20 2.273(6) .
Mo4 O19 2.306(7) .
C4 N6 1.315(14) .
C4 N7 1.320(15) .
Mo5 O9 1.705(7) .
Mo5 O8 1.707(7) .
Mo5 O14 1.933(7) .
Mo5 O15 1.946(7) .
Mo5 O20 2.273(6) .
Mo5 O21 2.299(7) .
N5 N6 1.367(11) .
C5 N9 1.289(12) .
C5 N11 1.352(12) .
Mo6 O24 1.692(7) .
Mo6 O10 1.705(7) .
Mo6 O15 1.916(7) .
Mo6 O16 1.971(7) .
Mo6 O22 2.289(6) .
Mo6 O21 2.297(6) .
C6 N10 1.302(12) .
C6 N11 1.329(12) .
N7 N8 1.423(11) .
C7 N13 1.296(13) .
C7 N15 1.335(12) .
C8 N14 1.318(12) .
C8 N15 1.358(13) .
N9 N10 1.380(10) .
N10 Cu2 2.028(8) 2_755
N11 N12 1.424(11) .
N13 N14 1.373(10) .
N14 Cu2 2.286(8) 2_755
N15 N16 1.408(12) .
